data_4027978
loop_
_publ_author_name
'Amy M. Green'
'Hannah R. Naughton'
'Zachariah B. Nealy'
'Robert D. Pike'
'Christopher J. Abelt'

_publ_section_title
;
 Carbonyl-Twisted 6-Acyl-2-dialkylaminonaphthalenes as Solvent Acidity
 Sensors
;
_journal_name_full 'Journal of Organic Chemistry'
_journal_page_first 1784
_journal_page_last 1789
_journal_paper_doi 10.1021/jo301263g
_journal_volume 78
_journal_year 2013
_chemical_formula_moiety 'C17 H21 N O'
_chemical_formula_sum 'C17 H21 N O'
_chemical_formula_weight 255.35
_chemical_name_systematic
; 
 ? 
;
_space_group_IT_number 33
_symmetry_cell_setting orthorhombic
_symmetry_space_group_name_Hall 'P 2c -2n'
_symmetry_space_group_name_H-M 'P n a 21'
_atom_sites_solution_hydrogens geom
_atom_sites_solution_primary direct
_atom_sites_solution_secondary difmap
_audit_creation_method SHELXL-97
_cell_angle_alpha 90.00
_cell_angle_beta 90.00
_cell_angle_gamma 90.00
_cell_formula_units_Z 4
_cell_length_a 29.2377(6)
_cell_length_b 8.1211(2)
_cell_length_c 5.94320(10)
_cell_measurement_reflns_used 9958
_cell_measurement_temperature 150(2)
_cell_measurement_theta_max 67.50
_cell_measurement_theta_min 3.02
_cell_volume 1411.17(5)
_computing_cell_refinement 'SAINTPLUS (Bruker AXS, 2004)'
_computing_data_collection 'APEX2 (Bruker AXS, 2004)'
_computing_data_reduction SAINTPLUS
_computing_molecular_graphics 'ORTEP3 (Farrugia, 1997)'
_computing_publication_material 'SHELXL97 (Sheldrick, 1997)'
_computing_structure_refinement 'SHELXLE (Hubschle, 2011)'
_computing_structure_solution 'SHELXS97 (Sheldrick, 1997)'
_diffrn_ambient_temperature 150(2)
_diffrn_measured_fraction_theta_full 0.998
_diffrn_measured_fraction_theta_max 0.999
_diffrn_measurement_device_type 'Bruker SMART Apex II CCD'
_diffrn_measurement_method '\w and \y'
_diffrn_radiation_monochromator graphite
_diffrn_radiation_source 'fine-focus sealed tube'
_diffrn_radiation_type CuK\a
_diffrn_radiation_wavelength 1.54178
_diffrn_reflns_av_R_equivalents 0.0407
_diffrn_reflns_av_sigmaI/netI 0.0287
_diffrn_reflns_limit_h_max 34
_diffrn_reflns_limit_h_min -32
_diffrn_reflns_limit_k_max 9
_diffrn_reflns_limit_k_min -9
_diffrn_reflns_limit_l_max 6
_diffrn_reflns_limit_l_min -7
_diffrn_reflns_number 13984
_diffrn_reflns_theta_full 66.97
_diffrn_reflns_theta_max 66.97
_diffrn_reflns_theta_min 3.02
_diffrn_standards_number 0
_exptl_absorpt_coefficient_mu 0.572
_exptl_absorpt_correction_T_max 0.9719
_exptl_absorpt_correction_T_min 0.7551
_exptl_absorpt_correction_type numerical
_exptl_absorpt_process_details 'SADABS (Sheldrick, 2004)'
_exptl_crystal_colour colourless
_exptl_crystal_density_diffrn 1.202
_exptl_crystal_description plate
_exptl_crystal_F_000 552
_exptl_crystal_size_max 0.52
_exptl_crystal_size_mid 0.38
_exptl_crystal_size_min 0.05
_refine_diff_density_max 0.269
_refine_diff_density_min -0.138
_refine_diff_density_rms 0.040
_refine_ls_abs_structure_details 'Flack H D (1983), Acta Cryst. A39, 876-881'
_refine_ls_abs_structure_Flack 0.7(5)
_refine_ls_extinction_method none
_refine_ls_goodness_of_fit_ref 1.031
_refine_ls_hydrogen_treatment constr
_refine_ls_matrix_type full
_refine_ls_number_parameters 177
_refine_ls_number_reflns 2320
_refine_ls_number_restraints 1
_refine_ls_restrained_S_all 1.030
_refine_ls_R_factor_all 0.0466
_refine_ls_R_factor_gt 0.0462
_refine_ls_shift/su_max 0.000
_refine_ls_shift/su_mean 0.000
_refine_ls_structure_factor_coef Fsqd
_refine_ls_weighting_details 'calc w=1/[\s^2^(Fo^2^)+(0.0642P)^2^+1.0449P] where P=(Fo^2^+2Fc^2^)/3'
_refine_ls_weighting_scheme calc
_refine_ls_wR_factor_gt 0.1307
_refine_ls_wR_factor_ref 0.1310
_reflns_number_gt 2288
_reflns_number_total 2320
_reflns_threshold_expression >2sigma(I)
_cod_data_source_file jo301263g_si_001.cif
_cod_data_source_block pna21
_cod_database_code 4027978

loop_
_symmetry_equiv_pos_as_xyz
'x, y, z'
'-x, -y, z+1/2'
'x+1/2, -y+1/2, z'
'-x+1/2, y+1/2, z+1/2'

loop_
_atom_site_label
_atom_site_type_symbol
_atom_site_fract_x
_atom_site_fract_y
_atom_site_fract_z
_atom_site_U_iso_or_equiv
_atom_site_adp_type
_atom_site_occupancy
_atom_site_symmetry_multiplicity
_atom_site_calc_flag
_atom_site_refinement_flags
O1 O -0.18605(7) 0.4651(3) 0.0913(4) 0.0486(5) Uani 1 1 d .
N1 N 0.09148(7) 0.8380(3) 0.1390(4) 0.0360(6) Uani 1 1 d .
C1 C -0.02101(9) 0.8309(3) 0.4191(5) 0.0318(6) Uani 1 1 d .
H1 H -0.0343 0.8696 0.5549 0.038 Uiso 1 1 calc R
C2 C 0.02403(9) 0.8593(3) 0.3794(5) 0.0329(6) Uani 1 1 d .
H2 H 0.0415 0.9173 0.4883 0.039 Uiso 1 1 calc R
C3 C 0.04586(9) 0.8038(3) 0.1773(5) 0.0306(6) Uani 1 1 d .
C4 C 0.01926(9) 0.7167(3) 0.0263(5) 0.0308(6) Uani 1 1 d .
H4 H 0.0329 0.6767 -0.1081 0.037 Uiso 1 1 calc R
C5 C -0.05483(9) 0.5934(3) -0.0885(5) 0.0317(6) Uani 1 1 d .
H5 H -0.0414 0.5517 -0.2224 0.038 Uiso 1 1 calc R
C6 C -0.09974(9) 0.5647(3) -0.0457(5) 0.0341(6) Uani 1 1 d .
H6 H -0.1169 0.4995 -0.1478 0.041 Uiso 1 1 calc R
C7 C -0.12185(9) 0.6305(3) 0.1498(5) 0.0319(6) Uani 1 1 d .
C8 C -0.09589(9) 0.7172(3) 0.2988(5) 0.0298(6) Uani 1 1 d .
H8 H -0.1099 0.7603 0.4305 0.036 Uiso 1 1 calc R
C9 C -0.04844(8) 0.7451(3) 0.2629(4) 0.0281(6) Uani 1 1 d .
C10 C -0.02766(8) 0.6853(3) 0.0659(4) 0.0265(5) Uani 1 1 d .
C11 C -0.20411(8) 0.7074(3) 0.3058(5) 0.0303(6) Uani 1 1 d .
C12 C -0.25327(10) 0.6658(4) 0.2327(6) 0.0447(7) Uani 1 1 d .
H12A H -0.2564 0.6829 0.0702 0.067 Uiso 1 1 calc R
H12B H -0.2748 0.7375 0.3125 0.067 Uiso 1 1 calc R
H12C H -0.2599 0.5505 0.2690 0.067 Uiso 1 1 calc R
C13 C -0.20038(10) 0.6749(4) 0.5606(5) 0.0409(7) Uani 1 1 d .
H13A H -0.1697 0.7053 0.6129 0.061 Uiso 1 1 calc R
H13B H -0.2057 0.5578 0.5905 0.061 Uiso 1 1 calc R
H13C H -0.2233 0.7408 0.6403 0.061 Uiso 1 1 calc R
C14 C -0.19477(9) 0.8879(3) 0.2501(5) 0.0373(6) Uani 1 1 d .
H14A H -0.1648 0.9197 0.3103 0.056 Uiso 1 1 calc R
H14B H -0.2186 0.9570 0.3178 0.056 Uiso 1 1 calc R
H14C H -0.1949 0.9029 0.0865 0.056 Uiso 1 1 calc R
C15 C 0.11905(9) 0.9202(4) 0.3067(6) 0.0411(7) Uani 1 1 d .
H15A H 0.1488 0.9493 0.2416 0.062 Uiso 1 1 calc R
H15B H 0.1237 0.8467 0.4354 0.062 Uiso 1 1 calc R
H15C H 0.1034 1.0205 0.3569 0.062 Uiso 1 1 calc R
C16 C 0.11501(11) 0.7553(4) -0.0429(6) 0.0457(7) Uani 1 1 d .
H16A H 0.1475 0.7848 -0.0398 0.069 Uiso 1 1 calc R
H16B H 0.1017 0.7892 -0.1869 0.069 Uiso 1 1 calc R
H16C H 0.1118 0.6359 -0.0252 0.069 Uiso 1 1 calc R
C17 C -0.17127(9) 0.5906(3) 0.1778(5) 0.0319(6) Uani 1 1 d .

loop_
_atom_site_aniso_label
_atom_site_aniso_U_11
_atom_site_aniso_U_22
_atom_site_aniso_U_33
_atom_site_aniso_U_23
_atom_site_aniso_U_13
_atom_site_aniso_U_12
O1 0.0472(11) 0.0407(11) 0.0579(14) -0.0183(11) -0.0003(11) -0.0064(9)
N1 0.0345(11) 0.0355(12) 0.0380(14) -0.0053(10) -0.0008(10) 0.0011(9)
C1 0.0406(14) 0.0260(13) 0.0288(14) -0.0052(11) 0.0004(12) 0.0045(10)
C2 0.0359(13) 0.0244(12) 0.0382(17) 0.0020(11) -0.0056(12) -0.0002(10)
C3 0.0362(13) 0.0168(11) 0.0387(15) 0.0063(10) -0.0078(12) -0.0003(10)
C4 0.0396(14) 0.0259(12) 0.0268(15) 0.0019(10) 0.0015(11) 0.0058(11)
C5 0.0425(14) 0.0260(12) 0.0266(14) -0.0068(11) 0.0005(12) 0.0042(10)
C6 0.0443(14) 0.0277(13) 0.0303(15) -0.0044(11) -0.0062(12) -0.0010(11)
C7 0.0352(13) 0.0263(13) 0.0342(15) 0.0023(11) -0.0005(11) 0.0009(10)
C8 0.0375(13) 0.0245(12) 0.0275(14) -0.0004(10) 0.0008(12) 0.0000(10)
C9 0.0372(13) 0.0215(11) 0.0255(14) 0.0011(10) -0.0037(11) 0.0042(9)
C10 0.0382(13) 0.0175(10) 0.0236(13) 0.0000(10) -0.0019(11) 0.0039(9)
C11 0.0312(13) 0.0331(13) 0.0267(14) -0.0034(11) 0.0017(11) -0.0024(10)
C12 0.0338(14) 0.0551(19) 0.0452(18) -0.0060(15) -0.0020(12) -0.0024(12)
C13 0.0406(14) 0.0504(16) 0.0317(16) 0.0031(13) 0.0018(13) -0.0046(12)
C14 0.0383(14) 0.0365(14) 0.0369(16) -0.0013(12) -0.0026(12) 0.0035(11)
C15 0.0330(14) 0.0469(16) 0.0435(18) -0.0003(15) -0.0012(13) -0.0067(11)
C16 0.0492(16) 0.0483(18) 0.0395(19) 0.0004(14) 0.0069(14) -0.0034(14)
C17 0.0391(14) 0.0308(13) 0.0258(14) 0.0015(11) -0.0017(11) 0.0002(11)

loop_
_atom_type_symbol
_atom_type_description
_atom_type_scat_dispersion_real
_atom_type_scat_dispersion_imag
_atom_type_scat_source
C C 0.0181 0.0091 'International Tables Vol C Tables 4.2.6.8 and 6.1.1.4'
H H 0.0000 0.0000 'International Tables Vol C Tables 4.2.6.8 and 6.1.1.4'
N N 0.0311 0.0180 'International Tables Vol C Tables 4.2.6.8 and 6.1.1.4'
O O 0.0492 0.0322 'International Tables Vol C Tables 4.2.6.8 and 6.1.1.4'

loop_
_geom_angle_atom_site_label_1
_geom_angle_atom_site_label_2
_geom_angle_atom_site_label_3
_geom_angle
C3 N1 C15 121.2(2)
C3 N1 C16 119.2(2)
C15 N1 C16 117.7(2)
C2 C1 C9 121.4(3)
C2 C1 H1 119.3
C9 C1 H1 119.3
C1 C2 C3 121.6(2)
C1 C2 H2 119.2
C3 C2 H2 119.2
N1 C3 C4 122.6(3)
N1 C3 C2 120.3(2)
C4 C3 C2 117.0(2)
C3 C4 C10 122.0(2)
C3 C4 H4 119.0
C10 C4 H4 119.0
C6 C5 C10 120.5(2)
C6 C5 H5 119.7
C10 C5 H5 119.7
C5 C6 C7 121.6(2)
C5 C6 H6 119.2
C7 C6 H6 119.2
C8 C7 C6 117.9(2)
C8 C7 C17 125.4(2)
C6 C7 C17 116.6(2)
C7 C8 C9 121.9(2)
C7 C8 H8 119.1
C9 C8 H8 119.1
C10 C9 C1 118.2(2)
C10 C9 C8 119.5(2)
C1 C9 C8 122.3(2)
C9 C10 C4 119.7(2)
C9 C10 C5 118.5(2)
C4 C10 C5 121.8(2)
C14 C11 C12 108.5(2)
C14 C11 C13 111.4(2)
C12 C11 C13 107.8(2)
C14 C11 C17 111.8(2)
C12 C11 C17 107.8(2)
C13 C11 C17 109.5(2)
C11 C12 H12A 109.5
C11 C12 H12B 109.5
H12A C12 H12B 109.5
C11 C12 H12C 109.5
H12A C12 H12C 109.5
H12B C12 H12C 109.5
C11 C13 H13A 109.5
C11 C13 H13B 109.5
H13A C13 H13B 109.5
C11 C13 H13C 109.5
H13A C13 H13C 109.5
H13B C13 H13C 109.5
C11 C14 H14A 109.5
C11 C14 H14B 109.5
H14A C14 H14B 109.5
C11 C14 H14C 109.5
H14A C14 H14C 109.5
H14B C14 H14C 109.5
N1 C15 H15A 109.5
N1 C15 H15B 109.5
H15A C15 H15B 109.5
N1 C15 H15C 109.5
H15A C15 H15C 109.5
H15B C15 H15C 109.5
N1 C16 H16A 109.5
N1 C16 H16B 109.5
H16A C16 H16B 109.5
N1 C16 H16C 109.5
H16A C16 H16C 109.5
H16B C16 H16C 109.5
O1 C17 C7 118.5(2)
O1 C17 C11 119.9(2)
C7 C17 C11 121.5(2)

loop_
_geom_bond_atom_site_label_1
_geom_bond_atom_site_label_2
_geom_bond_distance
O1 C17 1.220(3)
N1 C3 1.381(3)
N1 C15 1.445(4)
N1 C16 1.447(4)
C1 C2 1.358(4)
C1 C9 1.411(4)
C1 H1 0.9500
C2 C3 1.433(4)
C2 H2 0.9500
C3 C4 1.382(4)
C4 C10 1.415(4)
C4 H4 0.9500
C5 C6 1.357(4)
C5 C10 1.425(4)
C5 H5 0.9500
C6 C7 1.433(4)
C6 H6 0.9500
C7 C8 1.362(4)
C7 C17 1.490(4)
C8 C9 1.422(4)
C8 H8 0.9500
C9 C10 1.405(4)
C11 C14 1.527(4)
C11 C12 1.539(4)
C11 C13 1.541(4)
C11 C17 1.549(4)
C12 H12A 0.9800
C12 H12B 0.9800
C12 H12C 0.9800
C13 H13A 0.9800
C13 H13B 0.9800
C13 H13C 0.9800
C14 H14A 0.9800
C14 H14B 0.9800
C14 H14C 0.9800
C15 H15A 0.9800
C15 H15B 0.9800
C15 H15C 0.9800
C16 H16A 0.9800
C16 H16B 0.9800
C16 H16C 0.9800

loop_
_geom_torsion_atom_site_label_1
_geom_torsion_atom_site_label_2
_geom_torsion_atom_site_label_3
_geom_torsion_atom_site_label_4
_geom_torsion
C9 C1 C2 C3 0.1(4)
C15 N1 C3 C4 -176.0(2)
C16 N1 C3 C4 -11.9(4)
C15 N1 C3 C2 4.2(4)
C16 N1 C3 C2 168.3(2)
C1 C2 C3 N1 178.4(2)
C1 C2 C3 C4 -1.4(4)
N1 C3 C4 C10 -178.8(2)
C2 C3 C4 C10 1.1(3)
C10 C5 C6 C7 2.5(4)
C5 C6 C7 C8 -3.0(4)
C5 C6 C7 C17 179.9(2)
C6 C7 C8 C9 1.0(4)
C17 C7 C8 C9 177.8(2)
C2 C1 C9 C10 1.6(4)
C2 C1 C9 C8 -178.6(2)
C7 C8 C9 C10 1.5(4)
C7 C8 C9 C1 -178.2(2)
C1 C9 C10 C4 -2.0(3)
C8 C9 C10 C4 178.2(2)
C1 C9 C10 C5 177.7(2)
C8 C9 C10 C5 -2.1(3)
C3 C4 C10 C9 0.6(3)
C3 C4 C10 C5 -179.0(2)
C6 C5 C10 C9 0.1(4)
C6 C5 C10 C4 179.8(2)
C8 C7 C17 O1 -150.9(3)
C6 C7 C17 O1 25.9(4)
C8 C7 C17 C11 31.3(4)
C6 C7 C17 C11 -151.8(2)
C14 C11 C17 O1 -137.0(3)
C12 C11 C17 O1 -17.9(4)
C13 C11 C17 O1 99.1(3)
C14 C11 C17 C7 40.7(3)
C12 C11 C17 C7 159.8(2)
C13 C11 C17 C7 -83.2(3)
